data_4089626
loop_
_publ_author_name
'Suseno, Sandy'
'Horak, Kyle T.'
'Day, Michael W.'
'Agapie, Theodor'

_publ_section_title
;
 Trinuclear Nickel Complexes with Metal-Arene Interactions Supported by
 Tris- and Bis(phosphinoaryl)benzene Frameworks.
;
_journal_issue 23
_journal_name_full Organometallics
_journal_page_first 6883
_journal_page_last 6886
_journal_paper_doi 10.1021/om400976x
_journal_volume 32
_journal_year 2013
_chemical_formula_moiety 'C34 H40 Ni3 O4 P2'
_chemical_formula_sum 'C34 H40 Ni3 O4 P2'
_chemical_formula_weight 750.73
_space_group_crystal_system orthorhombic
_space_group_IT_number 19
_space_group_name_Hall 'P 2ac 2ab'
_space_group_name_H-M_alt 'P 21 21 21'
_atom_sites_solution_hydrogens geom
_audit_creation_method SHELXL-2013
_cell_angle_alpha 90
_cell_angle_beta 90
_cell_angle_gamma 90
_cell_formula_units_Z 4
_cell_length_a 13.2747(6)
_cell_length_b 14.3889(6)
_cell_length_c 17.0160(7)
_cell_measurement_reflns_used 9958
_cell_measurement_temperature 100(2)
_cell_measurement_theta_max 36.32
_cell_measurement_theta_min 2.39
_cell_volume 3250.2(2)
_computing_cell_refinement 'Bruker SAINT'
_computing_data_collection 'Bruker APEX2'
_computing_data_reduction 'Bruker SAINT'
_computing_molecular_graphics 'Bruker SHELXTL'
_computing_publication_material 'Bruker SHELXTL'
_computing_structure_refinement 'SHELXL-2013 (Sheldrick, 2013)'
_computing_structure_solution 'SHELXS-97 (Sheldrick 2008)'
_diffrn_ambient_temperature 100(2)
_diffrn_measured_fraction_theta_full 0.998
_diffrn_measured_fraction_theta_max 0.968
_diffrn_measurement_device_type 'Bruker APEX-II CCD'
_diffrn_measurement_method '\f and \w scans'
_diffrn_radiation_type MoK\a
_diffrn_radiation_wavelength 0.71073
_diffrn_reflns_av_R_equivalents 0.0384
_diffrn_reflns_av_unetI/netI 0.0628
_diffrn_reflns_Laue_measured_fraction_full 0.998
_diffrn_reflns_Laue_measured_fraction_max 0.968
_diffrn_reflns_limit_h_max 20
_diffrn_reflns_limit_h_min -22
_diffrn_reflns_limit_k_max 23
_diffrn_reflns_limit_k_min -22
_diffrn_reflns_limit_l_max 28
_diffrn_reflns_limit_l_min -24
_diffrn_reflns_number 39803
_diffrn_reflns_point_group_measured_fraction_full 0.999
_diffrn_reflns_point_group_measured_fraction_max 0.945
_diffrn_reflns_theta_full 25.242
_diffrn_reflns_theta_max 37.240
_diffrn_reflns_theta_min 1.853
_exptl_absorpt_coefficient_mu 1.855
_exptl_absorpt_correction_T_max 0.7473
_exptl_absorpt_correction_T_min 0.6824
_exptl_absorpt_correction_type multi-scan
_exptl_absorpt_process_details sadabs
_exptl_crystal_colour brown
_exptl_crystal_density_diffrn 1.534
_exptl_crystal_description block
_exptl_crystal_F_000 1560
_exptl_crystal_size_max .94
_exptl_crystal_size_mid .8
_exptl_crystal_size_min 0.7
_refine_diff_density_max 1.087
_refine_diff_density_min -0.531
_refine_diff_density_rms 0.089
_refine_ls_abs_structure_details
; 
 Flack x determined using 5204 quotients [(I+)-(I-)]/[(I+)+(I-)] 
 (Parsons and Flack (2004), Acta Cryst. A60, s61). 
;
_refine_ls_abs_structure_Flack 0.005(4)
_refine_ls_extinction_method none
_refine_ls_goodness_of_fit_ref 1.090
_refine_ls_hydrogen_treatment constr
_refine_ls_matrix_type full
_refine_ls_number_parameters 396
_refine_ls_number_reflns 15869
_refine_ls_number_restraints 0
_refine_ls_restrained_S_all 1.090
_refine_ls_R_factor_all 0.0464
_refine_ls_R_factor_gt 0.0344
_refine_ls_shift/su_max 0.068
_refine_ls_shift/su_mean 0.003
_refine_ls_structure_factor_coef Fsqd
_refine_ls_weighting_details 'w=1/[\s^2^(Fo^2^)] where P=(Fo^2^+2Fc^2^)/3'
_refine_ls_weighting_scheme calc
_refine_ls_wR_factor_gt 0.0615
_refine_ls_wR_factor_ref 0.0635
_reflns_Friedel_coverage 0.796
_reflns_Friedel_fraction_full 0.999
_reflns_Friedel_fraction_max 0.918
_reflns_number_gt 13142
_reflns_number_total 15869
_reflns_threshold_expression 'I > 2\s(I)'
_cod_data_source_file kth17.cif
_cod_data_source_block kth17
_cod_database_code 4089626
_shelx_space_group_comment
; 
The symmetry employed for this shelxl refinement is uniquely defined 
by the following loop, which should always be used as a source of 
symmetry information in preference to the above space-group names. 
They are only intended as comments. 
;
_shelxl_version_number 2013-3

loop_
_space_group_symop_operation_xyz
'x, y, z'
'-x+1/2, -y, z+1/2'
'-x, y+1/2, -z+1/2'
'x+1/2, -y+1/2, -z'

loop_
_atom_site_label
_atom_site_type_symbol
_atom_site_fract_x
_atom_site_fract_y
_atom_site_fract_z
_atom_site_U_iso_or_equiv
_atom_site_adp_type
_atom_site_occupancy
_atom_site_site_symmetry_order
_atom_site_calc_flag
_atom_site_refinement_flags_posn
_atom_site_refinement_flags_adp
Ni1 Ni 0.43430(2) 0.52131(2) 0.06091(2) 0.01241(5) Uani 1 1 d . .
Ni2 Ni 0.61319(2) 0.52972(2) 0.09291(2) 0.01269(6) Uani 1 1 d . .
Ni3 Ni 0.48749(2) 0.56582(2) 0.19511(2) 0.01498(6) Uani 1 1 d . .
P1 P 0.29777(5) 0.49537(4) -0.00626(3) 0.01415(11) Uani 1 1 d . .
P2 P 0.77324(4) 0.50668(4) 0.07157(4) 0.01544(11) Uani 1 1 d . .
O1 O 0.55433(14) 0.63476(13) -0.04853(11) 0.0265(4) Uani 1 1 d . .
O2 O 0.63441(14) 0.71346(11) 0.16355(12) 0.0254(4) Uani 1 1 d . .
O3 O 0.35539(15) 0.69810(12) 0.11489(11) 0.0248(4) Uani 1 1 d . .
O4 O 0.44434(17) 0.67173(13) 0.33640(12) 0.0343(5) Uani 1 1 d . .
C1 C 0.47832(17) 0.37954(14) 0.07180(13) 0.0135(4) Uani 1 1 d . .
H1 H 0.4592 0.3371 0.0277 0.016 Uiso 1 1 calc R U
C2 C 0.58257(17) 0.38407(14) 0.09129(13) 0.0139(4) Uani 1 1 d . .
H5 H 0.6293 0.3442 0.0598 0.017 Uiso 1 1 calc R U
C3 C 0.61410(18) 0.40809(14) 0.16866(13) 0.0142(4) Uani 1 1 d . .
C4 C 0.53808(17) 0.42769(15) 0.22633(13) 0.0157(4) Uani 1 1 d . .
H12 H 0.5565 0.4170 0.2826 0.019 Uiso 1 1 calc R U
C5 C 0.43423(18) 0.42280(15) 0.20700(13) 0.0157(4) Uani 1 1 d . .
H2 H 0.3861 0.4094 0.2508 0.019 Uiso 1 1 calc R U
C6 C 0.40280(17) 0.39854(14) 0.12881(13) 0.0142(4) Uani 1 1 d . .
C7 C 0.54145(17) 0.58330(15) 0.00301(14) 0.0167(4) Uani 1 1 d . .
C8 C 0.60530(18) 0.63786(15) 0.15432(14) 0.0168(4) Uani 1 1 d . .
C9 C 0.39774(19) 0.62771(15) 0.11908(14) 0.0173(4) Uani 1 1 d . .
C10 C 0.46080(19) 0.62764(16) 0.28219(15) 0.0209(5) Uani 1 1 d . .
C11 C 0.29791(18) 0.36531(14) 0.11215(13) 0.0143(4) Uani 1 1 d . .
C12 C 0.25298(18) 0.30050(15) 0.16203(15) 0.0185(5) Uani 1 1 d . .
H23 H 0.2859 0.2830 0.2093 0.022 Uiso 1 1 calc R U
C13 C 0.16065(19) 0.26146(16) 0.14315(15) 0.0203(5) Uani 1 1 d . .
H13 H 0.1294 0.2193 0.1785 0.024 Uiso 1 1 calc R U
C14 C 0.11393(18) 0.28379(15) 0.07297(14) 0.0194(5) Uani 1 1 d . .
H22 H 0.0525 0.2543 0.0589 0.023 Uiso 1 1 calc R U
C15 C 0.15662(18) 0.34911(15) 0.02302(14) 0.0176(4) Uani 1 1 d . .
H18 H 0.1240 0.3646 -0.0249 0.021 Uiso 1 1 calc R U
C16 C 0.24774(17) 0.39228(15) 0.04315(14) 0.0153(4) Uani 1 1 d . .
C17 C 0.72022(17) 0.38850(14) 0.19221(14) 0.0152(4) Uani 1 1 d . .
C18 C 0.73875(19) 0.33302(15) 0.25833(15) 0.0198(5) Uani 1 1 d . .
H28 H 0.6838 0.3098 0.2882 0.024 Uiso 1 1 calc R U
C19 C 0.8362(2) 0.31173(17) 0.28053(15) 0.0228(5) Uani 1 1 d . .
H29 H 0.8476 0.2748 0.3260 0.027 Uiso 1 1 calc R U
C20 C 0.9173(2) 0.34382(17) 0.23700(16) 0.0238(5) Uani 1 1 d . .
H21 H 0.9841 0.3288 0.2525 0.029 Uiso 1 1 calc R U
C21 C 0.90075(19) 0.39782(16) 0.17084(15) 0.0211(5) Uani 1 1 d . .
H6 H 0.9562 0.4187 0.1403 0.025 Uiso 1 1 calc R U
C22 C 0.80192(18) 0.42181(15) 0.14880(14) 0.0162(4) Uani 1 1 d . .
C23 C 0.29972(19) 0.47006(17) -0.11278(13) 0.0207(5) Uani 1 1 d . .
H4 H 0.2297 0.4545 -0.1300 0.025 Uiso 1 1 calc R U
C24 C 0.3685(2) 0.38681(19) -0.13077(16) 0.0313(6) Uani 1 1 d . .
H36A H 0.3689 0.3751 -0.1875 0.047 Uiso 1 1 calc R U
H36B H 0.3433 0.3317 -0.1033 0.047 Uiso 1 1 calc R U
H36C H 0.4371 0.4005 -0.1130 0.047 Uiso 1 1 calc R U
C25 C 0.3348(2) 0.55558(18) -0.15762(15) 0.0265(6) Uani 1 1 d . .
H27A H 0.4040 0.5707 -0.1423 0.040 Uiso 1 1 calc R U
H27B H 0.2906 0.6081 -0.1453 0.040 Uiso 1 1 calc R U
H27C H 0.3324 0.5430 -0.2142 0.040 Uiso 1 1 calc R U
C26 C 0.19451(18) 0.58245(16) 0.00663(15) 0.0188(5) Uani 1 1 d . .
H9 H 0.2260 0.6452 0.0006 0.023 Uiso 1 1 calc R U
C27 C 0.15256(18) 0.57781(17) 0.09108(15) 0.0223(5) Uani 1 1 d . .
H32A H 0.1099 0.6322 0.1009 0.033 Uiso 1 1 calc R U
H32B H 0.2086 0.5773 0.1286 0.033 Uiso 1 1 calc R U
H32C H 0.1126 0.5210 0.0974 0.033 Uiso 1 1 calc R U
C28 C 0.1074(2) 0.57801(19) -0.05232(16) 0.0264(5) Uani 1 1 d . .
H33A H 0.0724 0.5184 -0.0469 0.040 Uiso 1 1 calc R U
H33B H 0.1340 0.5839 -0.1058 0.040 Uiso 1 1 calc R U
H33C H 0.0602 0.6289 -0.0419 0.040 Uiso 1 1 calc R U
C29 C 0.8182(2) 0.45740(19) -0.02420(16) 0.0306(6) Uani 1 1 d . .
H34 H 0.8803 0.4939 -0.0368 0.037 Uiso 1 1 calc R U
C30 C 0.8533(3) 0.35883(19) -0.02093(18) 0.0355(7) Uani 1 1 d . .
H38A H 0.7966 0.3183 -0.0074 0.053 Uiso 1 1 calc R U
H38B H 0.9061 0.3528 0.0190 0.053 Uiso 1 1 calc R U
H38C H 0.8804 0.3407 -0.0723 0.053 Uiso 1 1 calc R U
C31 C 0.7476(3) 0.4783(2) -0.09052(17) 0.0410(8) Uani 1 1 d . .
H31A H 0.7774 0.4570 -0.1401 0.061 Uiso 1 1 calc R U
H31B H 0.7356 0.5454 -0.0931 0.061 Uiso 1 1 calc R U
H31C H 0.6836 0.4460 -0.0817 0.061 Uiso 1 1 calc R U
C32 C 0.86848(18) 0.59893(16) 0.08759(16) 0.0218(5) Uani 1 1 d . .
H30 H 0.9357 0.5730 0.0727 0.026 Uiso 1 1 calc R U
C33 C 0.8752(2) 0.63200(19) 0.17287(17) 0.0295(6) Uani 1 1 d . .
H26A H 0.9253 0.6818 0.1769 0.044 Uiso 1 1 calc R U
H26B H 0.8953 0.5800 0.2066 0.044 Uiso 1 1 calc R U
H26C H 0.8093 0.6554 0.1898 0.044 Uiso 1 1 calc R U
C34 C 0.8457(2) 0.67987(17) 0.03218(18) 0.0317(6) Uani 1 1 d . .
H37A H 0.7791 0.7054 0.0443 0.048 Uiso 1 1 calc R U
H37B H 0.8468 0.6578 -0.0223 0.048 Uiso 1 1 calc R U
H37C H 0.8968 0.7284 0.0390 0.048 Uiso 1 1 calc R U

loop_
_atom_site_aniso_label
_atom_site_aniso_U_11
_atom_site_aniso_U_22
_atom_site_aniso_U_33
_atom_site_aniso_U_23
_atom_site_aniso_U_13
_atom_site_aniso_U_12
Ni1 0.01150(12) 0.01485(12) 0.01088(12) 0.00021(10) -0.00064(10) 0.00005(11)
Ni2 0.01178(12) 0.01389(12) 0.01240(13) 0.00054(10) -0.00045(10) 0.00062(11)
Ni3 0.01568(13) 0.01812(13) 0.01113(13) -0.00194(11) -0.00021(11) -0.00020(12)
P1 0.0133(2) 0.0176(3) 0.0115(3) 0.00076(19) -0.0017(2) -0.0003(2)
P2 0.0138(3) 0.0173(3) 0.0153(3) 0.0013(2) 0.0010(2) 0.0022(2)
O1 0.0201(9) 0.0367(10) 0.0228(10) 0.0136(8) 0.0004(7) 0.0004(8)
O2 0.0220(9) 0.0224(8) 0.0317(11) -0.0071(7) 0.0033(8) -0.0040(7)
O3 0.0295(10) 0.0238(8) 0.0211(9) -0.0043(7) -0.0018(8) 0.0070(8)
O4 0.0470(13) 0.0358(10) 0.0201(10) -0.0089(8) 0.0073(9) 0.0018(10)
C1 0.0160(10) 0.0119(8) 0.0127(10) -0.0003(7) -0.0019(8) 0.0003(8)
C2 0.0159(10) 0.0124(8) 0.0135(10) 0.0012(8) -0.0017(8) 0.0000(7)
C3 0.0164(10) 0.0120(9) 0.0143(10) 0.0019(7) -0.0028(8) -0.0004(8)
C4 0.0182(11) 0.0163(9) 0.0126(10) 0.0036(8) -0.0023(8) -0.0013(9)
C5 0.0177(10) 0.0176(9) 0.0119(10) 0.0016(8) 0.0003(8) -0.0038(9)
C6 0.0149(10) 0.0148(9) 0.0130(10) 0.0021(7) -0.0022(8) -0.0016(8)
C7 0.0136(10) 0.0201(10) 0.0164(11) -0.0001(8) 0.0009(8) 0.0025(8)
C8 0.0125(10) 0.0214(10) 0.0163(11) -0.0012(8) -0.0002(9) 0.0018(9)
C9 0.0152(11) 0.0209(10) 0.0158(11) -0.0007(8) 0.0013(9) -0.0021(9)
C10 0.0218(12) 0.0232(11) 0.0176(12) 0.0010(9) 0.0000(9) -0.0008(10)
C11 0.0134(10) 0.0164(9) 0.0130(10) -0.0012(7) -0.0013(8) -0.0001(8)
C12 0.0183(11) 0.0214(10) 0.0158(11) 0.0014(9) -0.0015(9) -0.0008(9)
C13 0.0197(12) 0.0204(11) 0.0206(12) 0.0018(9) 0.0011(9) -0.0044(9)
C14 0.0142(10) 0.0203(10) 0.0238(13) -0.0032(8) -0.0020(9) -0.0031(9)
C15 0.0163(11) 0.0191(10) 0.0174(11) -0.0013(8) -0.0047(9) -0.0010(9)
C16 0.0134(10) 0.0171(10) 0.0155(11) -0.0002(8) -0.0002(8) -0.0007(8)
C17 0.0175(10) 0.0124(9) 0.0159(11) -0.0011(8) -0.0043(9) 0.0011(8)
C18 0.0223(12) 0.0173(10) 0.0197(12) 0.0029(9) -0.0052(9) -0.0013(9)
C19 0.0284(14) 0.0201(11) 0.0200(13) 0.0016(9) -0.0095(10) 0.0030(10)
C20 0.0216(13) 0.0237(11) 0.0262(13) -0.0007(10) -0.0101(10) 0.0064(10)
C21 0.0162(11) 0.0229(11) 0.0243(13) -0.0005(9) -0.0030(9) 0.0022(9)
C22 0.0166(10) 0.0151(9) 0.0170(11) -0.0003(8) -0.0024(8) 0.0025(8)
C23 0.0219(11) 0.0274(11) 0.0129(10) -0.0004(9) -0.0037(8) -0.0023(11)
C24 0.0430(18) 0.0343(14) 0.0167(13) -0.0060(10) 0.0003(12) 0.0083(13)
C25 0.0270(13) 0.0358(14) 0.0167(12) 0.0062(10) -0.0017(10) -0.0036(11)
C26 0.0134(10) 0.0200(10) 0.0229(12) 0.0023(9) -0.0009(9) 0.0020(9)
C27 0.0156(11) 0.0263(12) 0.0250(13) -0.0043(10) 0.0030(9) 0.0009(9)
C28 0.0184(11) 0.0330(12) 0.0279(14) 0.0038(11) -0.0051(11) 0.0036(11)
C29 0.0328(15) 0.0371(15) 0.0219(13) -0.0024(11) 0.0054(11) 0.0141(12)
C30 0.0438(18) 0.0354(15) 0.0272(15) -0.0067(12) -0.0010(13) 0.0188(14)
C31 0.066(2) 0.0375(14) 0.0192(14) 0.0003(12) 0.0011(14) 0.0210(16)
C32 0.0132(11) 0.0206(10) 0.0315(14) 0.0043(9) 0.0032(10) -0.0005(9)
C33 0.0190(13) 0.0322(13) 0.0372(16) -0.0026(11) -0.0046(11) -0.0073(11)
C34 0.0348(16) 0.0218(12) 0.0385(17) 0.0069(11) 0.0009(13) -0.0054(12)

loop_
_atom_type_symbol
_atom_type_description
_atom_type_scat_dispersion_real
_atom_type_scat_dispersion_imag
_atom_type_scat_source
C C 0.0033 0.0016 'International Tables Vol C Tables 4.2.6.8 and 6.1.1.4'
H H 0.0000 0.0000 'International Tables Vol C Tables 4.2.6.8 and 6.1.1.4'
O O 0.0106 0.0060 'International Tables Vol C Tables 4.2.6.8 and 6.1.1.4'
P P 0.1023 0.0942 'International Tables Vol C Tables 4.2.6.8 and 6.1.1.4'
Ni Ni 0.3393 1.1124 'International Tables Vol C Tables 4.2.6.8 and 6.1.1.4'

loop_
_geom_angle_atom_site_label_1
_geom_angle_atom_site_label_2
_geom_angle_atom_site_label_3
_geom_angle
C9 Ni1 C7 94.68(10)
C9 Ni1 C1 143.33(9)
C7 Ni1 C1 106.40(9)
C9 Ni1 C6 109.54(9)
C7 Ni1 C6 142.18(9)
C1 Ni1 C6 38.78(8)
C9 Ni1 P1 101.57(8)
C7 Ni1 P1 114.94(7)
C1 Ni1 P1 96.31(6)
C6 Ni1 P1 88.81(6)
C9 Ni1 Ni2 95.34(8)
C7 Ni1 Ni2 51.60(7)
C1 Ni1 Ni2 76.17(6)
C6 Ni1 Ni2 96.32(6)
P1 Ni1 Ni2 159.56(2)
C9 Ni1 Ni3 51.63(7)
C7 Ni1 Ni3 98.04(7)
C1 Ni1 Ni3 95.12(6)
C6 Ni1 Ni3 76.85(6)
P1 Ni1 Ni3 140.10(2)
Ni2 Ni1 Ni3 60.224(12)
C8 Ni2 C7 94.66(10)
C8 Ni2 C2 144.11(10)
C7 Ni2 C2 106.48(9)
C8 Ni2 C3 109.73(9)
C7 Ni2 C3 141.47(9)
C2 Ni2 C3 38.59(8)
C8 Ni2 P2 105.85(8)
C7 Ni2 P2 113.78(7)
C2 Ni2 P2 91.96(6)
C3 Ni2 P2 88.34(7)
C8 Ni2 Ni1 96.37(8)
C7 Ni2 Ni1 51.12(7)
C2 Ni2 Ni1 76.30(6)
C3 Ni2 Ni1 95.61(6)
P2 Ni2 Ni1 154.65(2)
C8 Ni2 Ni3 52.77(7)
C7 Ni2 Ni3 97.98(7)
C2 Ni2 Ni3 95.00(6)
C3 Ni2 Ni3 75.82(6)
P2 Ni2 Ni3 143.98(2)
Ni1 Ni2 Ni3 60.595(12)
C10 Ni3 C9 101.66(11)
C10 Ni3 C8 100.78(10)
C9 Ni3 C8 90.61(10)
C10 Ni3 C4 108.62(10)
C9 Ni3 C4 139.77(9)
C8 Ni3 C4 108.57(9)
C10 Ni3 C5 109.40(10)
C9 Ni3 C5 106.90(9)
C8 Ni3 C5 140.62(9)
C4 Ni3 C5 38.08(8)
C10 Ni3 Ni2 146.57(8)
C9 Ni3 Ni2 92.36(7)
C8 Ni3 Ni2 48.34(7)
C4 Ni3 Ni2 76.68(6)
C5 Ni3 Ni2 94.92(6)
C10 Ni3 Ni1 148.02(8)
C9 Ni3 Ni1 48.61(7)
C8 Ni3 Ni1 92.12(7)
C4 Ni3 Ni1 94.44(6)
C5 Ni3 Ni1 75.49(6)
Ni2 Ni3 Ni1 59.180(12)
C16 P1 C23 107.21(11)
C16 P1 C26 102.90(10)
C23 P1 C26 104.90(11)
C16 P1 Ni1 101.55(8)
C23 P1 Ni1 122.49(9)
C26 P1 Ni1 115.74(8)
C22 P2 C32 103.29(11)
C22 P2 C29 107.75(11)
C32 P2 C29 100.45(13)
C22 P2 Ni2 100.61(8)
C32 P2 Ni2 122.09(8)
C29 P2 Ni2 120.84(10)
C2 C1 C6 121.2(2)
C2 C1 Ni1 104.06(14)
C6 C1 Ni1 71.44(12)
C2 C1 H1 116.7
C6 C1 H1 116.7
Ni1 C1 H1 116.7
C1 C2 C3 120.8(2)
C1 C2 Ni2 103.47(14)
C3 C2 Ni2 72.18(12)
C1 C2 H5 116.9
C3 C2 H5 116.9
Ni2 C2 H5 116.9
C2 C3 C4 118.2(2)
C2 C3 C17 118.7(2)
C4 C3 C17 121.2(2)
C2 C3 Ni2 69.24(12)
C4 C3 Ni2 104.08(14)
C17 C3 Ni2 108.46(15)
C5 C4 C3 121.0(2)
C5 C4 Ni3 71.77(13)
C3 C4 Ni3 103.34(14)
C5 C4 H12 116.9
C3 C4 H12 116.9
Ni3 C4 H12 116.9
C4 C5 C6 120.6(2)
C4 C5 Ni3 70.15(13)
C6 C5 Ni3 103.71(14)
C4 C5 H2 117.2
C6 C5 H2 117.2
Ni3 C5 H2 117.2
C1 C6 C5 118.3(2)
C1 C6 C11 117.68(19)
C5 C6 C11 121.5(2)
C1 C6 Ni1 69.78(12)
C5 C6 Ni1 103.96(14)
C11 C6 Ni1 109.92(14)
O1 C7 Ni1 141.49(19)
O1 C7 Ni2 140.29(19)
Ni1 C7 Ni2 77.28(9)
O2 C8 Ni2 146.1(2)
O2 C8 Ni3 134.13(19)
Ni2 C8 Ni3 78.89(9)
O3 C9 Ni1 143.2(2)
O3 C9 Ni3 136.66(19)
Ni1 C9 Ni3 79.77(9)
O4 C10 Ni3 176.5(2)
C12 C11 C16 119.4(2)
C12 C11 C6 119.7(2)
C16 C11 C6 120.7(2)
C13 C12 C11 120.5(2)
C13 C12 H23 119.7
C11 C12 H23 119.7
C12 C13 C14 120.2(2)
C12 C13 H13 119.9
C14 C13 H13 119.9
C13 C14 C15 120.2(2)
C13 C14 H22 119.9
C15 C14 H22 119.9
C14 C15 C16 120.2(2)
C14 C15 H18 119.9
C16 C15 H18 119.9
C11 C16 C15 119.4(2)
C11 C16 P1 115.85(17)
C15 C16 P1 124.05(18)
C22 C17 C18 118.9(2)
C22 C17 C3 121.8(2)
C18 C17 C3 119.3(2)
C19 C18 C17 120.7(2)
C19 C18 H28 119.7
C17 C18 H28 119.7
C18 C19 C20 120.5(2)
C18 C19 H29 119.8
C20 C19 H29 119.8
C21 C20 C19 119.8(2)
C21 C20 H21 120.1
C19 C20 H21 120.1
C20 C21 C22 120.1(2)
C20 C21 H6 119.9
C22 C21 H6 119.9
C17 C22 C21 119.9(2)
C17 C22 P2 116.50(17)
C21 C22 P2 123.21(19)
C25 C23 C24 110.4(2)
C25 C23 P1 109.68(16)
C24 C23 P1 110.93(17)
C25 C23 H4 108.6
C24 C23 H4 108.6
P1 C23 H4 108.6
C23 C24 H36A 109.5
C23 C24 H36B 109.5
H36A C24 H36B 109.5
C23 C24 H36C 109.5
H36A C24 H36C 109.5
H36B C24 H36C 109.5
C23 C25 H27A 109.5
C23 C25 H27B 109.5
H27A C25 H27B 109.5
C23 C25 H27C 109.5
H27A C25 H27C 109.5
H27B C25 H27C 109.5
C28 C26 C27 109.6(2)
C28 C26 P1 116.65(18)
C27 C26 P1 110.17(16)
C28 C26 H9 106.6
C27 C26 H9 106.6
P1 C26 H9 106.6
C26 C27 H32A 109.5
C26 C27 H32B 109.5
H32A C27 H32B 109.5
C26 C27 H32C 109.5
H32A C27 H32C 109.5
H32B C27 H32C 109.5
C26 C28 H33A 109.5
C26 C28 H33B 109.5
H33A C28 H33B 109.5
C26 C28 H33C 109.5
H33A C28 H33C 109.5
H33B C28 H33C 109.5
C30 C29 C31 114.4(3)
C30 C29 P2 115.2(2)
C31 C29 P2 112.32(19)
C30 C29 H34 104.4
C31 C29 H34 104.4
P2 C29 H34 104.4
C29 C30 H38A 109.5
C29 C30 H38B 109.5
H38A C30 H38B 109.5
C29 C30 H38C 109.5
H38A C30 H38C 109.5
H38B C30 H38C 109.5
C29 C31 H31A 109.5
C29 C31 H31B 109.5
H31A C31 H31B 109.5
C29 C31 H31C 109.5
H31A C31 H31C 109.5
H31B C31 H31C 109.5
C34 C32 C33 111.1(2)
C34 C32 P2 108.67(19)
C33 C32 P2 113.71(18)
C34 C32 H30 107.7
C33 C32 H30 107.7
P2 C32 H30 107.7
C32 C33 H26A 109.5
C32 C33 H26B 109.5
H26A C33 H26B 109.5
C32 C33 H26C 109.5
H26A C33 H26C 109.5
H26B C33 H26C 109.5
C32 C34 H37A 109.5
C32 C34 H37B 109.5
H37A C34 H37B 109.5
C32 C34 H37C 109.5
H37A C34 H37C 109.5
H37B C34 H37C 109.5

loop_
_geom_bond_atom_site_label_1
_geom_bond_atom_site_label_2
_geom_bond_distance
Ni1 C9 1.886(2)
Ni1 C7 1.947(2)
Ni1 C1 2.130(2)
Ni1 C6 2.152(2)
Ni1 P1 2.1749(6)
Ni1 Ni2 2.4394(4)
Ni1 Ni3 2.4746(4)
Ni2 C8 1.877(2)
Ni2 C7 1.960(2)
Ni2 C2 2.135(2)
Ni2 C3 2.174(2)
Ni2 P2 2.1807(6)
Ni2 Ni3 2.4655(4)
Ni3 C10 1.764(3)
Ni3 C9 1.971(2)
Ni3 C8 2.000(2)
Ni3 C4 2.164(2)
Ni3 C5 2.185(2)
P1 C16 1.830(2)
P1 C23 1.849(2)
P1 C26 1.870(2)
P2 C22 1.834(2)
P2 C32 1.853(2)
P2 C29 1.875(3)
O1 C7 1.161(3)
O2 C8 1.165(3)
O3 C9 1.161(3)
O4 C10 1.141(3)
C1 C2 1.425(3)
C1 C6 1.422(3)
C1 H1 1.0000
C2 C3 1.424(3)
C2 H5 1.0000
C3 C4 1.435(3)
C3 C17 1.492(3)
C4 C5 1.419(3)
C4 H12 1.0000
C5 C6 1.437(3)
C5 H2 1.0000
C6 C11 1.499(3)
C11 C12 1.395(3)
C11 C16 1.404(3)
C12 C13 1.386(3)
C12 H23 0.9500
C13 C14 1.383(3)
C13 H13 0.9500
C14 C15 1.388(3)
C14 H22 0.9500
C15 C16 1.402(3)
C15 H18 0.9500
C17 C22 1.397(3)
C17 C18 1.401(3)
C18 C19 1.382(4)
C18 H28 0.9500
C19 C20 1.387(4)
C19 H29 0.9500
C20 C21 1.385(4)
C20 H21 0.9500
C21 C22 1.408(3)
C21 H6 0.9500
C23 C25 1.521(3)
C23 C24 1.537(4)
C23 H4 1.0000
C24 H36A 0.9800
C24 H36B 0.9800
C24 H36C 0.9800
C25 H27A 0.9800
C25 H27B 0.9800
C25 H27C 0.9800
C26 C28 1.532(3)
C26 C27 1.543(4)
C26 H9 1.0000
C27 H32A 0.9800
C27 H32B 0.9800
C27 H32C 0.9800
C28 H33A 0.9800
C28 H33B 0.9800
C28 H33C 0.9800
C29 C30 1.494(4)
C29 C31 1.498(4)
C29 H34 1.0000
C30 H38A 0.9800
C30 H38B 0.9800
C30 H38C 0.9800
C31 H31A 0.9800
C31 H31B 0.9800
C31 H31C 0.9800
C32 C34 1.529(3)
C32 C33 1.530(4)
C32 H30 1.0000
C33 H26A 0.9800
C33 H26B 0.9800
C33 H26C 0.9800
C34 H37A 0.9800
C34 H37B 0.9800
C34 H37C 0.9800
